data_2202435
loop_
_publ_author_name
'Tarazon Navarro, Ana'
'McKee, Vickie'

_publ_section_title
;
 Redetermination of bis(benzimidazol-2-ylmethyl)amine
;
_journal_issue 8
_journal_name_full 'Acta Crystallographica Section E'
_journal_page_first o1199
_journal_page_last o1201
_journal_paper_doi 10.1107/S1600536803016349
_journal_volume 59
_journal_year 2003
_chemical_formula_iupac 'C16 H15 N5'
_chemical_formula_moiety 'C16 H15 N5'
_chemical_formula_sum 'C16 H15 N5'
_chemical_formula_weight 277.33
_chemical_name_systematic
;
Bis(benzimidazol-2-ylmethyl)amine
;
_space_group_IT_number 61
_symmetry_cell_setting orthorhombic
_symmetry_space_group_name_Hall '-P 2ac 2ab'
_symmetry_space_group_name_H-M 'P b c a'
_atom_sites_solution_hydrogens geom
_atom_sites_solution_primary direct
_atom_sites_solution_secondary difmap
_audit_creation_method SHELXL-97
_cell_angle_alpha 90.00
_cell_angle_beta 90.00
_cell_angle_gamma 90.00
_cell_formula_units_Z 4
_cell_length_a 8.2512(8)
_cell_length_b 9.5494(9)
_cell_length_c 17.1248(17)
_cell_measurement_reflns_used 3898
_cell_measurement_temperature 150(2)
_cell_measurement_theta_max 23.62
_cell_measurement_theta_min 2.37
_cell_volume 1349.3(2)
_computing_cell_refinement SMART
_computing_data_collection 'SMART (Bruker, 1998)'
_computing_data_reduction 'SAINT (Bruker, 1998)'
_computing_molecular_graphics SHELXTL
_computing_publication_material SHELXTL
_computing_structure_refinement SHELXTL
_computing_structure_solution 'SHELXTL (Sheldrick, 2000)'
_diffrn_ambient_temperature 150(2)
_diffrn_measured_fraction_theta_full 1.000
_diffrn_measured_fraction_theta_max 1.000
_diffrn_measurement_device_type 'Bruker SMART CCD area-detector'
_diffrn_measurement_method '\f and \w'
_diffrn_radiation_monochromator graphite
_diffrn_radiation_source 'fine-focus sealed tube'
_diffrn_radiation_type MoK\a
_diffrn_radiation_wavelength 0.71073
_diffrn_reflns_av_R_equivalents 0.0233
_diffrn_reflns_av_sigmaI/netI 0.0130
_diffrn_reflns_limit_h_max 9
_diffrn_reflns_limit_h_min -9
_diffrn_reflns_limit_k_max 11
_diffrn_reflns_limit_k_min -11
_diffrn_reflns_limit_l_max 20
_diffrn_reflns_limit_l_min -19
_diffrn_reflns_number 8858
_diffrn_reflns_theta_full 24.98
_diffrn_reflns_theta_max 24.98
_diffrn_reflns_theta_min 2.38
_diffrn_standards_number 0
_exptl_absorpt_coefficient_mu 0.086
_exptl_absorpt_correction_T_max 0.991
_exptl_absorpt_correction_T_min 0.990
_exptl_absorpt_correction_type multi-scan
_exptl_absorpt_process_details '(SADABS; Sheldrick, 2000)'
_exptl_crystal_colour colourless
_exptl_crystal_density_diffrn 1.365
_exptl_crystal_density_method 'not measured'
_exptl_crystal_description lozenge
_exptl_crystal_F_000 584
_exptl_crystal_size_max 0.39
_exptl_crystal_size_mid 0.10
_exptl_crystal_size_min 0.10
_refine_diff_density_max 0.155
_refine_diff_density_min -0.208
_refine_ls_extinction_method none
_refine_ls_goodness_of_fit_ref 1.061
_refine_ls_hydrogen_treatment constr
_refine_ls_matrix_type full
_refine_ls_number_parameters 109
_refine_ls_number_reflns 1188
_refine_ls_number_restraints 0
_refine_ls_restrained_S_all 1.061
_refine_ls_R_factor_all 0.0404
_refine_ls_R_factor_gt 0.0343
_refine_ls_shift/su_max <0.001
_refine_ls_shift/su_mean 0.000
_refine_ls_structure_factor_coef Fsqd
_refine_ls_weighting_details 'calc w = 1/[\s^2^(Fo^2^)+(0.0345P)^2^+0.574P] where P = (Fo^2^+2Fc^2^)/3'
_refine_ls_weighting_scheme calc
_refine_ls_wR_factor_gt 0.0791
_refine_ls_wR_factor_ref 0.0837
_reflns_number_gt 1041
_reflns_number_total 1188
_reflns_threshold_expression I>2\s(I)
_cod_data_source_file cf6275.cif
_cod_data_source_block I
_cod_depositor_comments
;
The following automatic conversions were performed:
'_symmetry_cell_setting' value 'Orthorhombic' changed to 'orthorhombic'
according to '/home/saulius/struct/CIF-dictionaries/cif_core.dic'
dictionary named 'cif_core.dic' version 2.4.1 from 2010-06-29.

Automatic conversion script
Id: cif_fix_enum 1527 2010-12-29 10:47:43Z saulius 

The following automatic conversions were performed:

'_symmetry_cell_setting' value 'Orthorhombic' changed to
'orthorhombic' according to
/home/saulius/struct/CIF-dictionaries/cif_core.dic dictionary named
'cif_core.dic' version 2.4.1 from 2010-06-29.

Automatic conversion script
Id: cif_fix_values 1715 2011-07-08 13:25:40Z adriana 
;
_cod_database_code 2202435
_cod_database_fobs_code 2202435

loop_
_symmetry_equiv_pos_as_xyz
'x, y, z'
'-x+1/2, -y, z+1/2'
'-x, y+1/2, -z+1/2'
'x+1/2, -y+1/2, -z'
'-x, -y, -z'
'x-1/2, y, -z-1/2'
'x, -y-1/2, z-1/2'
'-x-1/2, y-1/2, z'

loop_
_atom_site_label
_atom_site_fract_x
_atom_site_fract_y
_atom_site_fract_z
_atom_site_U_iso_or_equiv
_atom_site_adp_type
_atom_site_calc_flag
_atom_site_refinement_flags
_atom_site_occupancy
_atom_site_disorder_assembly
_atom_site_disorder_group
_atom_site_type_symbol
N1 0.14296(13) 0.14050(11) 0.06345(6) 0.0267(3) Uani d . 1 A . N
C1 0.04002(15) 0.07379(13) 0.11606(7) 0.0253(3) Uani d . 1 . . C
C2 -0.08579(16) 0.12661(14) 0.16164(8) 0.0332(3) Uani d . 1 . . C
H2 -0.1163 0.2224 0.1586 0.040 Uiso calc R 1 . . H
C3 -0.16482(18) 0.03550(16) 0.21137(9) 0.0401(4) Uani d . 1 . . C
H3 -0.2512 0.0694 0.2428 0.048 Uiso calc R 1 . . H
C4 -0.12033(18) -0.10581(16) 0.21639(9) 0.0378(4) Uani d . 1 . . C
H4 -0.1760 -0.1652 0.2519 0.045 Uiso calc R 1 . . H
C5 0.00233(16) -0.16086(14) 0.17099(8) 0.0310(3) Uani d . 1 . . C
H5 0.0315 -0.2570 0.1738 0.037 Uiso calc R 1 . . H
C6 0.08103(15) -0.06872(13) 0.12103(7) 0.0246(3) Uani d . 1 . . C
N2 0.20959(13) -0.08624(11) 0.07027(6) 0.0260(3) Uani d . 1 A . N
C7 0.24061(17) 0.04101(13) 0.03827(7) 0.0275(3) Uani d . 1 . . C
C8 0.3494(6) 0.0587(7) -0.0292(3) 0.0329(11) Uani d P 0.50 A 1 C
H8A 0.2824 0.0733 -0.0765 0.050 Uiso calc PR 0.50 A 1 H
H8B 0.4146 0.1445 -0.0212 0.050 Uiso calc PR 0.50 A 1 H
C8' 0.4003(6) 0.0684(7) -0.0073(3) 0.0354(11) Uani d P 0.50 . 2 C
H8'1 0.4091 0.0006 -0.0508 0.050 Uiso calc PR 0.50 . 2 H
H8'2 0.3973 0.1638 -0.0299 0.050 Uiso calc PR 0.50 . 2 H
N3 0.4572(3) -0.0554(3) -0.04334(14) 0.0357(6) Uani d P 0.50 . . N
H2N 0.2674 -0.1684 0.0642 0.050 Uiso d . 1 . . H
H3N 0.4089 -0.1366 -0.0484 0.050 Uiso d P 0.50 . . H

loop_
_atom_site_aniso_label
_atom_site_aniso_U_11
_atom_site_aniso_U_22
_atom_site_aniso_U_33
_atom_site_aniso_U_12
_atom_site_aniso_U_13
_atom_site_aniso_U_23
N1 0.0280(6) 0.0213(6) 0.0309(6) -0.0006(5) 0.0001(5) 0.0006(5)
C1 0.0225(7) 0.0227(6) 0.0306(7) -0.0021(5) -0.0034(5) 0.0006(5)
C2 0.0298(7) 0.0260(7) 0.0439(8) 0.0030(6) 0.0039(6) -0.0003(6)
C3 0.0319(8) 0.0372(8) 0.0510(9) 0.0017(7) 0.0135(7) -0.0005(7)
C4 0.0330(8) 0.0336(8) 0.0469(9) -0.0069(6) 0.0094(7) 0.0059(7)
C5 0.0294(7) 0.0226(6) 0.0411(8) -0.0038(6) -0.0015(6) 0.0029(6)
C6 0.0210(6) 0.0232(6) 0.0298(7) -0.0009(5) -0.0025(5) -0.0004(5)
N2 0.0257(6) 0.0205(5) 0.0316(6) 0.0017(4) 0.0003(5) 0.0010(5)
C7 0.0304(7) 0.0231(6) 0.0289(7) -0.0009(5) 0.0006(6) 0.0016(5)
C8 0.030(3) 0.0323(18) 0.037(3) -0.006(2) 0.0033(17) 0.000(2)
C8' 0.036(3) 0.032(2) 0.038(3) 0.002(2) 0.0107(19) 0.002(2)
N3 0.0275(12) 0.0363(13) 0.0433(14) -0.0046(10) 0.0042(11) -0.0097(11)

loop_
_atom_type_symbol
_atom_type_description
_atom_type_scat_dispersion_real
_atom_type_scat_dispersion_imag
_atom_type_scat_source
C C 0.0033 0.0016 'International Tables Vol C Tables 4.2.6.8 and 6.1.1.4'
H H 0.0000 0.0000 'International Tables Vol C Tables 4.2.6.8 and 6.1.1.4'
N N 0.0061 0.0033 'International Tables Vol C Tables 4.2.6.8 and 6.1.1.4'

loop_
_geom_angle_atom_site_label_1
_geom_angle_atom_site_label_2
_geom_angle_atom_site_label_3
_geom_angle_site_symmetry_1
_geom_angle_site_symmetry_3
_geom_angle
C7 N1 C1 . . 104.76(11)
N1 C1 C2 . . 130.64(12)
N1 C1 C6 . . 109.60(11)
C2 C1 C6 . . 119.75(12)
C3 C2 C1 . . 117.98(13)
C3 C2 H2 . . 121.0
C1 C2 H2 . . 121.0
C2 C3 C4 . . 121.39(14)
C2 C3 H3 . . 119.3
C4 C3 H3 . . 119.3
C5 C4 C3 . . 121.63(13)
C5 C4 H4 . . 119.2
C3 C4 H4 . . 119.2
C4 C5 C6 . . 116.66(12)
C4 C5 H5 . . 121.7
C6 C5 H5 . . 121.7
N2 C6 C5 . . 132.07(12)
N2 C6 C1 . . 105.32(11)
C5 C6 C1 . . 122.58(12)
C7 N2 C6 . . 106.88(10)
C7 N2 H2N . . 128.1
C6 N2 H2N . . 124.7
N1 C7 N2 . . 113.44(11)
N1 C7 C8 . . 123.1(3)
N2 C7 C8 . . 122.3(3)
N1 C7 C8' . . 124.1(3)
N2 C7 C8' . . 120.9(3)
N3 C8 C7 . . 115.2(5)
N3 C8 H8A . . 108.5
C7 C8 H8A . . 108.5
N3 C8 H8B . . 108.5
C7 C8 H8B . . 108.5
H8A C8 H8B . . 107.5
N3 C8' C7 5_655 . 111.7(4)
N3 C8' H8'1 5_655 . 109.3
C7 C8' H8'1 . . 109.3
N3 C8' H8'2 5_655 . 109.3
C7 C8' H8'2 . . 109.3
H8'1 C8' H8'2 . . 107.9
C8 N3 C8' . 5_655 117.7(4)
C8 N3 H3N . . 114.2
C8' N3 H3N 5_655 . 110.3

loop_
_geom_bond_atom_site_label_1
_geom_bond_atom_site_label_2
_geom_bond_site_symmetry_2
_geom_bond_distance
_geom_bond_publ_flag
N1 C7 . 1.3183(17) ?
N1 C1 . 1.3925(16) ?
C1 C2 . 1.3932(19) ?
C1 C6 . 1.4048(18) ?
C2 C3 . 1.381(2) ?
C2 H2 . 0.950 ?
C3 C4 . 1.401(2) ?
C3 H3 . 0.950 ?
C4 C5 . 1.380(2) ?
C4 H4 . 0.950 ?
C5 C6 . 1.3885(18) ?
C5 H5 . 0.950 ?
C6 N2 . 1.3816(16) ?
N2 C7 . 1.3573(17) ?
N2 H2N . 0.924 ?
C7 C8 . 1.473(7) ?
C7 C8' . 1.553(6) ?
C8 N3 . 1.427(7) ?
C8 H8A . 0.990 ?
C8 H8B . 0.990 ?
C8' N3 5_655 1.466(5) ?
C8' H8'1 . 0.990 ?
C8' H8'2 . 0.990 ?
N3 C8' 5_655 1.466(5) ?
N3 H3N . 0.876 ?

loop_
_geom_hbond_atom_site_label_D
_geom_hbond_atom_site_label_H
_geom_hbond_atom_site_label_A
_geom_hbond_site_symmetry_A
_geom_hbond_distance_DH
_geom_hbond_distance_HA
_geom_hbond_distance_DA
_geom_hbond_angle_DHA
N2 H2N N1 8_655 0.92 1.97 2.8816(15) 169

loop_
_geom_torsion_atom_site_label_1
_geom_torsion_atom_site_label_2
_geom_torsion_atom_site_label_3
_geom_torsion_atom_site_label_4
_geom_torsion_site_symmetry_4
_geom_torsion
C7 N1 C1 C2 . 178.83(14)
C7 N1 C1 C6 . 0.13(14)
N1 C1 C2 C3 . -177.75(13)
C6 C1 C2 C3 . 0.8(2)
C1 C2 C3 C4 . 0.2(2)
C2 C3 C4 C5 . -1.1(2)
C3 C4 C5 C6 . 1.0(2)
C4 C5 C6 N2 . 177.67(13)
C4 C5 C6 C1 . 0.1(2)
N1 C1 C6 N2 . -0.28(14)
C2 C1 C6 N2 . -179.15(11)
N1 C1 C6 C5 . 177.86(12)
C2 C1 C6 C5 . -1.0(2)
C5 C6 N2 C7 . -177.57(14)
C1 C6 N2 C7 . 0.32(13)
C1 N1 C7 N2 . 0.08(15)
C1 N1 C7 C8 . 168.1(2)
C1 N1 C7 C8' . -165.9(2)
C6 N2 C7 N1 . -0.26(15)
C6 N2 C7 C8 . -168.4(2)
C6 N2 C7 C8' . 166.3(2)
N1 C7 C8 N3 . 174.3(2)
N2 C7 C8 N3 . -18.7(4)
N1 C7 C8' N3 5_655 101.3(4)
N2 C7 C8' N3 5_655 -63.7(5)
C8 C7 C8' N3 5_655 -164.0(16)
C7 C8 N3 C8' 5_655 -76.8(5)
